data_2008726
loop_
_publ_author_name
'Pellaux, Rene'
'Decurtins, Silvio'
'Schmalle, Helmut W.'

_publ_section_title
;
 Three anionic polymeric networks: sodium(I)--ruthenium(III),
 sodium(I)--rhodium(III) and sodium(I)--aluminium(III) \m-oxalato
 complexes with tris(2,2'-bipyridine)ruthenium(II) cations
;
_journal_issue 7
_journal_name_full 'Acta Crystallographica Section C'
_journal_page_first 1075
_journal_page_last 1079
_journal_paper_doi 10.1107/S0108270199003339
_journal_volume 55
_journal_year 1999
_chemical_formula_iupac '[Ru (C10 H8 N2)3] [Na Al (C2 O4)3]'
_chemical_formula_moiety 'Al C6 O12 Na, C30 H24 N6 Ru'
_chemical_formula_sum 'C36 H24 Al N6 Na O12 Ru'
_chemical_formula_weight 883.65
_chemical_name_systematic
;
 Ruthenium(II)-tris(bipyridine)-sodium(I)-tris(\m-oxalato)aluminate(III)
;
_space_group_IT_number 198
_symmetry_cell_setting cubic
_symmetry_space_group_name_Hall 'P 2ac 2ab 3'
_symmetry_space_group_name_H-M 'P 21 3'
_audit_creation_method SHELXL-97
_cell_angle_alpha 90.00
_cell_angle_beta 90.00
_cell_angle_gamma 90.00
_cell_formula_units_Z 4
_cell_length_a 15.407(4)
_cell_length_b 15.407(4)
_cell_length_c 15.407(4)
_cell_measurement_reflns_used 25
_cell_measurement_temperature 296(2)
_cell_measurement_theta_max 16.1
_cell_measurement_theta_min 8.0
_cell_volume 3657.2(16)
_computing_cell_refinement 'CAD-4 Software'
_computing_data_collection 'CAD-4 Software (Enraf-Nonius, 1989)'
_computing_data_reduction 'MolEN (Fair, 1990)'
_computing_molecular_graphics 'PLATON (Spek, 1990)'
_computing_publication_material SHELXL97
_computing_structure_refinement 'SHELXL97 (Sheldrick, 1997)'
_computing_structure_solution 'SHELXS97 (Sheldrick, 1990)'
_diffrn_ambient_temperature 296(2)
_diffrn_measured_fraction_theta_full 0.999
_diffrn_measured_fraction_theta_max 0.999
_diffrn_measurement_device_type 'Enraf-Nonius CAD-4'
_diffrn_measurement_method \w-2\q
_diffrn_radiation_monochromator graphite
_diffrn_radiation_source 'fine-focus sealed tube'
_diffrn_radiation_type MoK\a
_diffrn_radiation_wavelength 0.71073
_diffrn_reflns_av_R_equivalents 0.083
_diffrn_reflns_av_sigmaI/netI 0.0686
_diffrn_reflns_limit_h_max 24
_diffrn_reflns_limit_h_min -14
_diffrn_reflns_limit_k_max 24
_diffrn_reflns_limit_k_min -14
_diffrn_reflns_limit_l_max 24
_diffrn_reflns_limit_l_min -14
_diffrn_reflns_number 10055
_diffrn_reflns_theta_full 33.94
_diffrn_reflns_theta_max 33.94
_diffrn_reflns_theta_min 1.87
_diffrn_standards_decay_% 1.2
_diffrn_standards_interval_count 400
_diffrn_standards_interval_time 180
_diffrn_standards_number 3
_exptl_absorpt_coefficient_mu 0.538
_exptl_absorpt_correction_T_max 0.862
_exptl_absorpt_correction_T_min 0.812
_exptl_absorpt_correction_type numerical
_exptl_absorpt_process_details '(Coppens et al., 1965)'
_exptl_crystal_colour 'dark orange'
_exptl_crystal_density_diffrn 1.605
_exptl_crystal_density_meas 1.60
_exptl_crystal_density_method 'flotation in diiodomethane/toluene'
_exptl_crystal_description Tetrahedral
_exptl_crystal_F_000 1784
_exptl_crystal_size_max 0.45
_exptl_crystal_size_mid 0.45
_exptl_crystal_size_min 0.45
_refine_diff_density_max 1.040
_refine_diff_density_min -0.787
_refine_ls_abs_structure_details 'Flack (1983)'
_refine_ls_abs_structure_Flack -0.09(6)
_refine_ls_extinction_method none
_refine_ls_goodness_of_fit_ref 1.145
_refine_ls_hydrogen_treatment constr
_refine_ls_matrix_type full
_refine_ls_number_parameters 172
_refine_ls_number_reflns 3207
_refine_ls_number_restraints 0
_refine_ls_restrained_S_all 1.145
_refine_ls_R_factor_all 0.099
_refine_ls_R_factor_gt 0.041
_refine_ls_shift/su_max <0.001
_refine_ls_shift/su_mean 0.000
_refine_ls_structure_factor_coef Fsqd
_refine_ls_weighting_details 'w = 1/[\s^2^(Fo^2^)+(0.0334P)^2^+2.9632P] where P = (Fo^2^+2Fc^2^)/3'
_refine_ls_weighting_scheme calc
_refine_ls_wR_factor_ref 0.107
_reflns_number_gt 2089
_reflns_number_total 3207
_reflns_threshold_expression I>2\s(I)
_cod_data_source_file sk1212.cif
_cod_data_source_block 3
_cod_depositor_comments
;
The following automatic conversions were performed:
'_symmetry_cell_setting' value 'Cubic' changed to 'cubic' according to
'/home/saulius/struct/CIF-dictionaries/cif_core.dic' dictionary named
'cif_core.dic' version 2.4.1 from 2010-06-29.

Automatic conversion script
Id: cif_fix_enum 1527 2010-12-29 10:47:43Z saulius 

The following automatic conversions were performed:

'_symmetry_cell_setting' value 'Cubic' changed to 'cubic' according
to /home/saulius/struct/CIF-dictionaries/cif_core.dic dictionary
named 'cif_core.dic' version 2.4.1 from 2010-06-29.

Automatic conversion script
Id: cif_fix_values 1715 2011-07-08 13:25:40Z adriana 
;
_cod_database_code 2008726

loop_
_symmetry_equiv_pos_as_xyz
'x, y, z'
'-x+1/2, -y, z+1/2'
'-x, y+1/2, -z+1/2'
'x+1/2, -y+1/2, -z'
'z, x, y'
'z+1/2, -x+1/2, -y'
'-z+1/2, -x, y+1/2'
'-z, x+1/2, -y+1/2'
'y, z, x'
'-y, z+1/2, -x+1/2'
'y+1/2, -z+1/2, -x'
'-y+1/2, -z, x+1/2'

loop_
_atom_site_label
_atom_site_fract_x
_atom_site_fract_y
_atom_site_fract_z
_atom_site_U_iso_or_equiv
_atom_site_adp_type
_atom_site_calc_flag
_atom_site_refinement_flags
_atom_site_occupancy
_atom_site_disorder_assembly
_atom_site_disorder_group
_atom_site_type_symbol
Ru 0.12654(2) 0.12654(2) 0.12654(2) 0.02035(12) Uani d S 1 . . Ru
N1 0.1256(3) 0.2594(2) 0.1147(2) 0.0256(7) Uani d . 1 . . N
C2 0.1272(3) 0.2902(3) 0.0326(3) 0.0295(9) Uani d . 1 . . C
C3 0.1303(3) 0.3795(3) 0.0163(3) 0.0407(11) Uani d . 1 . . C
H3 0.1305 0.4004 -0.0403 0.049 Uiso calc R 1 . . H
C4 0.1329(4) 0.4358(3) 0.0855(4) 0.0535(15) Uani d . 1 . . C
H4 0.1352 0.4953 0.0758 0.064 Uiso calc R 1 . . H
C5 0.1321(5) 0.4045(3) 0.1687(4) 0.0481(14) Uani d . 1 . . C
H5 0.1350 0.4422 0.2157 0.058 Uiso calc R 1 . . H
C6 0.1270(4) 0.3162(3) 0.1814(3) 0.0376(11) Uani d . 1 . . C
H6 0.1244 0.2949 0.2379 0.045 Uiso calc R 1 . . H
N1A 0.1257(3) 0.1407(2) -0.0058(2) 0.0267(7) Uani d . 1 . . N
C2A 0.1260(3) 0.2233(3) -0.0353(3) 0.0295(9) Uani d . 1 . . C
C3A 0.1243(3) 0.2418(3) -0.1238(3) 0.0426(11) Uani d . 1 . . C
H3A 0.1257 0.2990 -0.1431 0.051 Uiso calc R 1 . . H
C4A 0.1205(4) 0.1745(4) -0.1819(3) 0.0530(15) Uani d . 1 . . C
H4A 0.1192 0.1855 -0.2413 0.064 Uiso calc R 1 . . H
C5A 0.1187(5) 0.0924(4) -0.1519(3) 0.0537(15) Uani d . 1 . . C
H5A 0.1156 0.0464 -0.1909 0.064 Uiso calc R 1 . . H
C6A 0.1214(4) 0.0762(3) -0.0641(3) 0.0409(12) Uani d . 1 . . C
H6A 0.1203 0.0190 -0.0448 0.049 Uiso calc R 1 . . H
Na 0.15498(13) 0.65498(13) -0.15498(13) 0.0369(9) Uani d S 1 . . Na
Al 0.39669(9) 0.60331(9) 0.10331(9) 0.0297(6) Uani d S 1 . . Al
O11 0.27436(19) 0.6147(2) 0.09373(18) 0.0324(8) Uani d . 1 . . O
O21 0.39566(18) 0.6081(2) -0.0187(2) 0.0352(8) Uani d . 1 . . O
C11 0.2470(3) 0.6257(3) 0.0162(3) 0.0286(9) Uani d . 1 . . C
C21 0.3221(3) 0.6254(3) -0.0518(3) 0.0323(9) Uani d . 1 . . C
O12 0.17226(19) 0.6362(3) -0.0048(2) 0.0389(8) Uani d . 1 . . O
O22 0.30673(19) 0.6384(3) -0.1282(2) 0.0472(9) Uani d . 1 . . O

loop_
_atom_site_aniso_label
_atom_site_aniso_U_11
_atom_site_aniso_U_22
_atom_site_aniso_U_33
_atom_site_aniso_U_12
_atom_site_aniso_U_13
_atom_site_aniso_U_23
Ru 0.02035(12) 0.02035(12) 0.02035(12) -0.00075(14) -0.00075(14) -0.00075(14)
N1 0.0250(16) 0.0217(15) 0.030(2) -0.0007(18) -0.001(2) -0.0014(14)
C2 0.0219(19) 0.032(2) 0.035(2) 0.001(2) -0.001(2) 0.0047(19)
C3 0.037(2) 0.032(2) 0.053(3) 0.005(3) 0.003(3) 0.017(2)
C4 0.050(3) 0.023(2) 0.087(4) -0.001(3) 0.001(4) 0.005(3)
C5 0.063(4) 0.028(3) 0.054(3) 0.003(3) -0.001(4) -0.010(2)
C6 0.049(3) 0.028(2) 0.036(3) 0.002(3) 0.001(3) -0.0058(19)
N1A 0.0254(16) 0.0303(19) 0.0244(16) -0.004(2) -0.0007(17) -0.0030(14)
C2A 0.0223(19) 0.038(2) 0.028(2) 0.000(2) -0.002(2) 0.0085(18)
C3A 0.035(2) 0.062(3) 0.030(2) 0.005(3) 0.002(3) 0.019(3)
C4A 0.051(3) 0.090(5) 0.018(2) 0.008(4) -0.001(3) 0.012(3)
C5A 0.063(4) 0.071(4) 0.027(3) 0.003(4) -0.004(3) -0.015(3)
C6A 0.053(3) 0.041(3) 0.028(2) -0.007(3) 0.003(3) -0.004(2)
Na 0.0369(9) 0.0369(9) 0.0369(9) 0.0028(9) -0.0028(9) -0.0028(9)
Al 0.0297(6) 0.0297(6) 0.0297(6) 0.0018(5) 0.0018(5) -0.0018(5)
O11 0.0299(16) 0.041(2) 0.0265(16) -0.0029(16) 0.0059(12) -0.0006(15)
O21 0.0258(16) 0.044(2) 0.0363(17) 0.0027(14) 0.0058(13) 0.0006(15)
C11 0.030(2) 0.0248(19) 0.031(2) -0.002(2) 0.0047(17) -0.004(2)
C21 0.033(2) 0.034(2) 0.030(2) -0.003(2) 0.0048(18) -0.007(2)
O12 0.0259(16) 0.054(2) 0.0369(17) 0.0005(18) 0.0023(13) -0.0011(17)
O22 0.0414(18) 0.072(3) 0.0280(15) -0.0013(18) 0.0056(16) 0.006(2)

loop_
_atom_type_symbol
_atom_type_description
_atom_type_scat_dispersion_real
_atom_type_scat_dispersion_imag
_atom_type_scat_source
C C 0.0033 0.0016 'International Tables Vol C Tables 4.2.6.8 and 6.1.1.4'
H H 0.0000 0.0000 'International Tables Vol C Tables 4.2.6.8 and 6.1.1.4'
Al Al 0.0645 0.0514 'International Tables Vol C Tables 4.2.6.8 and 6.1.1.4'
Na Na 0.0362 0.0249 'International Tables Vol C Tables 4.2.6.8 and 6.1.1.4'
N N 0.0061 0.0033 'International Tables Vol C Tables 4.2.6.8 and 6.1.1.4'
O O 0.0106 0.0060 'International Tables Vol C Tables 4.2.6.8 and 6.1.1.4'
Ru Ru -1.2594 0.8363 'International Tables Vol C Tables 4.2.6.8 and 6.1.1.4'

loop_
_geom_angle_atom_site_label_1
_geom_angle_atom_site_label_2
_geom_angle_atom_site_label_3
_geom_angle_site_symmetry_1
_geom_angle_site_symmetry_3
_geom_angle
_geom_angle_publ_flag
N1A Ru N1A 5 . 95.75(14) yes
N1A Ru N1A 5 9 95.75(14) ?
N1A Ru N1A . 9 95.75(14) ?
N1A Ru N1 5 9 172.11(13) yes
N1A Ru N1 . 9 90.51(14) yes
N1A Ru N1 9 9 78.82(13) yes
N1A Ru N1 5 . 90.52(14) ?
N1A Ru N1 . . 78.81(13) ?
N1A Ru N1 9 . 172.11(13) ?
N1 Ru N1 9 . 95.41(14) yes
N1A Ru N1 5 5 78.82(13) ?
N1A Ru N1 . 5 172.12(13) ?
N1A Ru N1 9 5 90.51(14) ?
N1 Ru N1 9 5 95.40(14) ?
N1 Ru N1 . 5 95.41(14) ?
C6 N1 C2 . . 119.1(4) ?
C6 N1 Ru . . 125.3(3) ?
C2 N1 Ru . . 115.6(3) ?
N1 C2 C3 . . 120.9(4) ?
N1 C2 C2A . . 114.9(3) ?
C3 C2 C2A . . 124.2(4) ?
C4 C3 C2 . . 118.8(5) ?
C4 C3 H3 . . 120.6 ?
C2 C3 H3 . . 120.6 ?
C3 C4 C5 . . 120.2(5) ?
C3 C4 H4 . . 119.9 ?
C5 C4 H4 . . 119.9 ?
C4 C5 C6 . . 118.8(5) ?
C4 C5 H5 . . 120.6 ?
C6 C5 H5 . . 120.6 ?
N1 C6 C5 . . 122.2(5) ?
N1 C6 H6 . . 118.9 ?
C5 C6 H6 . . 118.9 ?
C6A N1A C2A . . 118.2(4) ?
C6A N1A Ru . . 126.0(3) ?
C2A N1A Ru . . 115.8(3) ?
N1A C2A C3A . . 121.5(4) ?
N1A C2A C2 . . 114.9(3) ?
C3A C2A C2 . . 123.6(4) ?
C4A C3A C2A . . 119.1(5) ?
C4A C3A H3A . . 120.5 ?
C2A C3A H3A . . 120.5 ?
C5A C4A C3A . . 119.1(4) ?
C5A C4A H4A . . 120.4 ?
C3A C4A H4A . . 120.4 ?
C4A C5A C6A . . 120.5(5) ?
C4A C5A H5A . . 119.7 ?
C6A C5A H5A . . 119.7 ?
N1A C6A C5A . . 121.6(5) ?
N1A C6A H6A . . 119.2 ?
C5A C6A H6A . . 119.2 ?
O12 Na O12 11_455 . 90.25(15) yes
O12 Na O12 11_455 8 90.25(15) ?
O12 Na O12 . 8 90.25(15) ?
O12 Na O22 11_455 . 91.98(14) yes
O12 Na O22 . . 72.85(10) yes
O12 Na O22 8 . 162.96(15) yes
O12 Na O22 11_455 8 162.96(15) ?
O12 Na O22 . 8 91.98(14) ?
O12 Na O22 8 8 72.85(10) ?
O22 Na O22 . 8 104.82(13) yes
O12 Na O22 11_455 11_455 72.85(10) ?
O12 Na O22 . 11_455 162.96(15) ?
O12 Na O22 8 11_455 91.98(14) ?
O22 Na O22 . 11_455 104.82(13) ?
O22 Na O22 8 11_455 104.82(13) ?
O12 Na C11 11_455 11_455 21.53(10) ?
O12 Na C11 . 11_455 111.78(15) ?
O12 Na C11 8 11_455 90.55(14) ?
O22 Na C11 . 11_455 97.67(13) ?
O22 Na C11 8 11_455 151.31(12) ?
O22 Na C11 11_455 11_455 51.33(11) ?
O12 Na C11 11_455 8 111.78(15) ?
O12 Na C11 . 8 90.55(14) ?
O12 Na C11 8 8 21.53(10) ?
O22 Na C11 . 8 151.31(12) ?
O22 Na C11 8 8 51.32(11) ?
O22 Na C11 11_455 8 97.67(13) ?
C11 Na C11 11_455 8 110.35(10) ?
O12 Na C11 11_455 . 90.55(14) ?
O12 Na C11 . . 21.53(10) ?
O12 Na C11 8 . 111.78(15) ?
O22 Na C11 . . 51.33(11) ?
O22 Na C11 8 . 97.67(13) ?
O22 Na C11 11_455 . 151.31(12) ?
C11 Na C11 11_455 . 110.35(10) ?
C11 Na C11 8 . 110.35(10) ?
O12 Na C21 11_455 . 90.89(14) ?
O12 Na C21 . . 51.25(11) ?
O12 Na C21 8 . 141.48(15) ?
O22 Na C21 . . 21.63(10) ?
O22 Na C21 8 . 103.64(14) ?
O22 Na C21 11_455 . 124.96(14) ?
C11 Na C21 11_455 . 103.80(13) ?
C11 Na C21 8 . 136.49(13) ?
C11 Na C21 . . 29.71(11) ?
O12 Na C21 11_455 11_455 51.25(11) ?
O12 Na C21 . 11_455 141.49(15) ?
O12 Na C21 8 11_455 90.89(14) ?
O22 Na C21 . 11_455 103.64(14) ?
O22 Na C21 8 11_455 124.96(14) ?
O22 Na C21 11_455 11_455 21.63(10) ?
C11 Na C21 11_455 11_455 29.71(11) ?
C11 Na C21 8 11_455 103.80(13) ?
C11 Na C21 . 11_455 136.49(13) ?
C21 Na C21 . 11_455 119.02(4) ?
O12 Na C21 11_455 8 141.48(15) ?
O12 Na C21 . 8 90.89(14) ?
O12 Na C21 8 8 51.25(11) ?
O22 Na C21 . 8 124.96(14) ?
O22 Na C21 8 8 21.63(11) ?
O22 Na C21 11_455 8 103.64(14) ?
C11 Na C21 11_455 8 136.49(13) ?
C11 Na C21 8 8 29.71(11) ?
C11 Na C21 . 8 103.80(13) ?
C21 Na C21 . 8 119.02(4) ?
C21 Na C21 11_455 8 119.02(4) ?
O21 Al O21 . 10_655 92.72(16) yes
O21 Al O21 . 7_564 92.71(16) ?
O21 Al O21 10_655 7_564 92.72(16) ?
O21 Al O11 . . 84.86(12) yes
O21 Al O11 10_655 . 93.10(15) yes
O21 Al O11 7_564 . 173.80(14) yes
O21 Al O11 . 7_564 93.10(15) ?
O21 Al O11 10_655 7_564 173.80(14) ?
O21 Al O11 7_564 7_564 84.86(12) ?
O11 Al O11 . 7_564 89.57(16) yes
O21 Al O11 . 10_655 173.80(14) ?
O21 Al O11 10_655 10_655 84.86(12) ?
O21 Al O11 7_564 10_655 93.10(15) ?
O11 Al O11 . 10_655 89.57(16) ?
O11 Al O11 7_564 10_655 89.57(16) ?
C11 O11 Al . . 114.4(3) ?
C21 O21 Al . . 114.6(3) ?
O12 C11 O11 . . 125.7(4) ?
O12 C11 C21 . . 121.9(4) ?
O11 C11 C21 . . 112.4(4) ?
O12 C11 Na . . 45.5(2) ?
O11 C11 Na . . 171.3(3) ?
C21 C11 Na . . 76.3(2) ?
O22 C21 O21 . . 126.6(4) ?
O22 C21 C11 . . 120.2(4) ?
O21 C21 C11 . . 113.2(4) ?
O22 C21 Na . . 46.3(2) ?
O21 C21 Na . . 171.8(3) ?
C11 C21 Na . . 74.0(2) ?
C11 O12 Na . . 112.9(3) ?
C21 O22 Na . . 112.1(3) ?

loop_
_geom_bond_atom_site_label_1
_geom_bond_atom_site_label_2
_geom_bond_site_symmetry_2
_geom_bond_distance
_geom_bond_publ_flag
Ru N1A 5 2.050(3) no
Ru N1A . 2.050(3) yes
Ru N1A 9 2.050(3) no
Ru N1 9 2.056(3) no
Ru N1 . 2.056(3) yes
Ru N1 5 2.056(3) no
N1 C6 . 1.349(5) ?
N1 C2 . 1.351(5) ?
C2 C3 . 1.400(6) ?
C2 C2A . 1.468(5) ?
C3 C4 . 1.375(7) ?
C3 H3 . 0.9300 ?
C4 C5 . 1.369(8) ?
C4 H4 . 0.9300 ?
C5 C6 . 1.377(6) ?
C5 H5 . 0.9300 ?
C6 H6 . 0.9300 ?
N1A C6A . 1.342(5) ?
N1A C2A . 1.352(5) ?
C2A C3A . 1.393(6) ?
C3A C4A . 1.372(8) ?
C3A H3A . 0.9300 ?
C4A C5A . 1.347(8) ?
C4A H4A . 0.9300 ?
C5A C6A . 1.377(7) ?
C5A H5A . 0.9300 ?
C6A H6A . 0.9300 ?
Na O12 11_455 2.347(4) no
Na O12 . 2.347(4) yes
Na O12 8 2.347(4) no
Na O22 . 2.388(3) yes
Na O22 8 2.388(3) no
Na O22 11_455 2.388(3) no
Na C11 11_455 3.028(5) ?
Na C11 8 3.028(5) ?
Na C11 . 3.028(5) ?
Na C21 . 3.061(5) ?
Na C21 11_455 3.061(5) ?
Na C21 8 3.061(5) ?
Al O21 . 1.882(3) yes
Al O21 10_655 1.882(3) no
Al O21 7_564 1.882(3) no
Al O11 . 1.899(3) yes
Al O11 7_564 1.899(3) no
Al O11 10_655 1.899(3) no
O11 C11 . 1.278(5) ?
O21 C21 . 1.270(5) ?
C11 O12 . 1.206(5) ?
C11 C21 . 1.561(6) ?
C21 O22 . 1.217(5) ?

loop_
_geom_torsion_atom_site_label_1
_geom_torsion_atom_site_label_2
_geom_torsion_atom_site_label_3
_geom_torsion_atom_site_label_4
_geom_torsion_site_symmetry_1
_geom_torsion
_geom_torsion_publ_flag
N1A Ru N1 C6 5 85.3(4) ?
N1A Ru N1 C6 . -178.9(5) ?
N1A Ru N1 C6 9 -132.0(10) ?
N1 Ru N1 C6 9 -89.5(4) ?
N1 Ru N1 C6 5 6.5(5) ?
N1A Ru N1 C2 5 -97.4(4) ?
N1A Ru N1 C2 . -1.6(4) ?
N1A Ru N1 C2 9 45.3(13) ?
N1 Ru N1 C2 9 87.8(4) ?
N1 Ru N1 C2 5 -176.2(4) ?
C6 N1 C2 C3 . 0.0(8) ?
Ru N1 C2 C3 . -177.4(4) ?
C6 N1 C2 C2A . 179.6(5) ?
Ru N1 C2 C2A . 2.2(5) ?
N1 C2 C3 C4 . 0.9(8) ?
C2A C2 C3 C4 . -178.7(5) ?
C2 C3 C4 C5 . -0.2(10) ?
C3 C4 C5 C6 . -1.3(11) ?
C2 N1 C6 C5 . -1.6(9) ?
Ru N1 C6 C5 . 175.6(5) ?
C4 C5 C6 N1 . 2.2(11) ?
N1A Ru N1A C6A 5 -87.1(4) ?
N1A Ru N1A C6A 9 9.3(4) ?
N1 Ru N1A C6A 9 88.1(4) ?
N1 Ru N1A C6A . -176.5(4) ?
N1 Ru N1A C6A 5 -133.1(10) ?
N1A Ru N1A C2A 5 90.1(4) ?
N1A Ru N1A C2A 9 -173.5(4) ?
N1 Ru N1A C2A 9 -94.7(4) ?
N1 Ru N1A C2A . 0.8(4) ?
N1 Ru N1A C2A 5 44.1(13) ?
C6A N1A C2A C3A . -1.6(8) ?
Ru N1A C2A C3A . -179.1(4) ?
C6A N1A C2A C2 . 177.6(4) ?
Ru N1A C2A C2 . 0.1(5) ?
N1 C2 C2A N1A . -1.5(6) ?
C3 C2 C2A N1A . 178.1(5) ?
N1 C2 C2A C3A . 177.7(6) ?
C3 C2 C2A C3A . -2.7(7) ?
N1A C2A C3A C4A . 1.3(9) ?
C2 C2A C3A C4A . -177.9(5) ?
C2A C3A C4A C5A . -0.1(10) ?
C3A C4A C5A C6A . -0.6(11) ?
C2A N1A C6A C5A . 0.9(8) ?
Ru N1A C6A C5A . 178.1(5) ?
C4A C5A C6A N1A . 0.2(11) ?
O21 Al O11 C11 . -4.2(3) ?
O21 Al O11 C11 10_655 -96.7(3) ?
O21 Al O11 C11 7_564 62.9(17) ?
O11 Al O11 C11 7_564 88.9(4) ?
O11 Al O11 C11 10_655 178.5(3) ?
O21 Al O21 C21 10_655 100.0(4) ?
O21 Al O21 C21 7_564 -167.1(4) ?
O11 Al O21 C21 . 7.1(4) ?
O11 Al O21 C21 7_564 -82.1(4) ?
O11 Al O21 C21 10_655 33.3(18) ?
Al O11 C11 O12 . -178.4(4) ?
Al O11 C11 C21 . 1.0(5) ?
Al O11 C11 Na . -176(2) ?
O12 Na C11 O12 11_455 -89.3(4) ?
O12 Na C11 O12 8 1.2(4) ?
O22 Na C11 O12 . 178.6(4) ?
O22 Na C11 O12 8 75.7(4) ?
O22 Na C11 O12 11_455 -142.7(4) ?
C11 Na C11 O12 11_455 -98.0(3) ?
C11 Na C11 O12 8 24.3(4) ?
C21 Na C11 O12 . 179.9(5) ?
C21 Na C11 O12 11_455 -115.2(4) ?
C21 Na C11 O12 8 54.6(4) ?
O12 Na C11 O11 11_455 -92(2) ?
O12 Na C11 O11 . -3(2) ?
O12 Na C11 O11 8 -2(2) ?
O22 Na C11 O11 . 176(2) ?
O22 Na C11 O11 8 73(2) ?
O22 Na C11 O11 11_455 -146(2) ?
C11 Na C11 O11 11_455 -101(2) ?
C11 Na C11 O11 8 21(2) ?
C21 Na C11 O11 . 177(2) ?
C21 Na C11 O11 11_455 -118(2) ?
C21 Na C11 O11 8 52(2) ?
O12 Na C11 C21 11_455 90.8(3) ?
O12 Na C11 C21 . -179.9(5) ?
O12 Na C11 C21 8 -178.7(3) ?
O22 Na C11 C21 . -1.3(3) ?
O22 Na C11 C21 8 -104.1(3) ?
O22 Na C11 C21 11_455 37.5(5) ?
C11 Na C11 C21 11_455 82.2(3) ?
C11 Na C11 C21 8 -155.6(3) ?
C21 Na C11 C21 11_455 64.9(3) ?
C21 Na C11 C21 8 -125.3(3) ?
Al O21 C21 O22 . 174.0(5) ?
Al O21 C21 C11 . -8.1(5) ?
Al O21 C21 Na . -158(2) ?
O12 C11 C21 O22 . 2.1(8) yes
O11 C11 C21 O22 . -177.2(5) yes
Na C11 C21 O22 . 2.2(5) ?
O12 C11 C21 O21 . -175.9(5) yes
O11 C11 C21 O21 . 4.7(6) yes
Na C11 C21 O21 . -175.8(4) ?
O12 C11 C21 Na . -0.1(4) ?
O11 C11 C21 Na . -179.5(4) ?
O12 Na C21 O22 11_455 93.1(4) ?
O12 Na C21 O22 . -177.3(5) ?
O12 Na C21 O22 8 -175.3(4) ?
O22 Na C21 O22 8 -95.9(4) ?
O22 Na C21 O22 11_455 23.5(4) ?
C11 Na C21 O22 11_455 75.7(4) ?
C11 Na C21 O22 8 -143.1(4) ?
C11 Na C21 O22 . -177.3(5) ?
C21 Na C21 O22 11_455 48.1(5) ?
C21 Na C21 O22 8 -112.3(4) ?
O12 Na C21 O21 11_455 62(3) ?
O12 Na C21 O21 . 152(3) ?
O12 Na C21 O21 8 154(2) ?
O22 Na C21 O21 . -31(2) ?
O22 Na C21 O21 8 -127(2) ?
O22 Na C21 O21 11_455 -8(3) ?
C11 Na C21 O21 11_455 45(3) ?
C11 Na C21 O21 8 -174(2) ?
C11 Na C21 O21 . 152(3) ?
C21 Na C21 O21 11_455 17(3) ?
C21 Na C21 O21 8 -143(2) ?
O12 Na C21 C11 11_455 -89.6(3) ?
O12 Na C21 C11 . 0.1(2) ?
O12 Na C21 C11 8 2.0(4) ?
O22 Na C21 C11 . 177.3(5) ?
O22 Na C21 C11 8 81.5(3) ?
O22 Na C21 C11 11_455 -159.1(3) ?
C11 Na C21 C11 11_455 -107.0(3) ?
C11 Na C21 C11 8 34.2(3) ?
C21 Na C21 C11 11_455 -134.5(3) ?
C21 Na C21 C11 8 65.1(4) ?
O11 C11 O12 Na . 179.4(4) ?
C21 C11 O12 Na . 0.1(6) ?
O12 Na O12 C11 11_455 90.9(4) ?
O12 Na O12 C11 8 -178.9(4) ?
O22 Na O12 C11 . -1.1(3) ?
O22 Na O12 C11 8 -106.0(4) ?
O22 Na O12 C11 11_455 83.5(7) ?
C11 Na O12 C11 11_455 90.4(3) ?
C11 Na O12 C11 8 -157.3(4) ?
C21 Na O12 C11 . -0.1(3) ?
C21 Na O12 C11 11_455 89.4(4) ?
C21 Na O12 C11 8 -127.6(4) ?
O21 C21 O22 Na . 174.8(4) ?
C11 C21 O22 Na . -3.0(6) ?
O12 Na O22 C21 11_455 -87.4(4) ?
O12 Na O22 C21 . 2.2(4) ?
O12 Na O22 C21 8 9.9(8) ?
O22 Na O22 C21 8 89.7(5) ?
O22 Na O22 C21 11_455 -160.2(4) ?
C11 Na O22 C21 11_455 -108.3(4) ?
C11 Na O22 C21 8 59.4(6) ?
C11 Na O22 C21 . 1.7(3) ?
C21 Na O22 C21 11_455 -137.9(4) ?
C21 Na O22 C21 8 80.9(3) ?
